data_2003154
loop_
_publ_author_name
'Figgis, B. N.'
'Sobolev, A. N.'
'Reynolds, P. A.'

_publ_section_title
;
 Phase Transitions and Structures at 10, 92 and 293 K in Eight Trigonal
 Double Salts
 <i>M</i>^I^[<i>M</i>^III^(NH~3~)~6~](ClO~4~)~2~<i>X</i>~2~
;
_journal_issue 5
_journal_name_full 'Acta Crystallographica Section B'
_journal_page_first 613
_journal_page_last 625
_journal_paper_doi 10.1107/S0108768198002328
_journal_volume 54
_journal_year 1998
_chemical_formula_iupac 'K[Ru(N H3)6],2(Cl O4),2Cl'
_chemical_formula_moiety 'K1,N6 H18 Ru1,2(Cl1 O4),2Cl'
_chemical_formula_sum 'Cl4 H18 K N6 O8 Ru'
_chemical_formula_weight 512.17
_chemical_name_systematic
;
 ?
;
_space_group_IT_number 166
_symmetry_cell_setting trigonal
_symmetry_space_group_name_Hall '-R 3 2"'
_symmetry_space_group_name_H-M 'R -3 m :H'
_audit_creation_method SHELXL-97
_cell_angle_alpha 90.00
_cell_angle_beta 90.00
_cell_angle_gamma 120.00
_cell_formula_units_Z 3
_cell_length_a 7.0270(10)
_cell_length_b 7.0270(10)
_cell_length_c 27.570(4)
_cell_measurement_reflns_used 18
_cell_measurement_temperature 293(2)
_cell_measurement_theta_max 20.5
_cell_measurement_theta_min 16.6
_cell_volume 1179.0(3)
_computing_cell_refinement 'Siemens P3/PC (Siemens, 1989)'
_computing_data_collection 'Siemens P3/PC (Siemens, 1989)'
_computing_data_reduction 'PROFIT (Streltsov & Zavodnik, 1989)'
_computing_molecular_graphics 'SHELXTL (Sheldrick, 1983)'
_computing_publication_material 'SHELXTL (Sheldrick, 1983)'
_computing_structure_refinement 'SHELXL-97 (Sheldrick, 1997)'
_computing_structure_solution 'SHELXS-86 (Sheldrick, 1990)'
_diffrn_ambient_temperature 293(2)
_diffrn_measured_fraction_theta_full 0.336
_diffrn_measured_fraction_theta_max 0.336
_diffrn_measurement_device_type 'Siemens P3/P4'
_diffrn_measurement_method \w/2\q
_diffrn_radiation_monochromator graphite
_diffrn_radiation_source 'normal-focus sealed tube'
_diffrn_radiation_type MoK\a
_diffrn_radiation_wavelength 0.71073
_diffrn_reflns_av_R_equivalents 0.0178
_diffrn_reflns_av_sigmaI/netI 0.0107
_diffrn_reflns_limit_h_max 8
_diffrn_reflns_limit_h_min -8
_diffrn_reflns_limit_k_max 8
_diffrn_reflns_limit_k_min -8
_diffrn_reflns_limit_l_max 32
_diffrn_reflns_limit_l_min 0
_diffrn_reflns_number 1435
_diffrn_reflns_theta_full 25.04
_diffrn_reflns_theta_max 25.04
_diffrn_reflns_theta_min 2.22
_diffrn_standards_decay_% 0.7
_diffrn_standards_interval_count 100
_diffrn_standards_number 3
_exptl_absorpt_coefficient_mu 1.982
_exptl_absorpt_correction_T_max 0.8903
_exptl_absorpt_correction_T_min 0.7926
_exptl_absorpt_correction_type gaussian
_exptl_crystal_colour Brown
_exptl_crystal_density_diffrn 2.164
_exptl_crystal_density_method 'not measured'
_exptl_crystal_description 'Trigonal antiprism'
_exptl_crystal_F_000 765
_exptl_crystal_size_max 0.15
_exptl_crystal_size_mid 0.13
_exptl_crystal_size_min 0.06
_refine_diff_density_max 0.376
_refine_diff_density_min -0.244
_refine_ls_extinction_coef 0.0056(5)
_refine_ls_extinction_method 'SHELXTL (Sheldrick, 1983)'
_refine_ls_goodness_of_fit_ref 1.241
_refine_ls_hydrogen_treatment mixed
_refine_ls_matrix_type full
_refine_ls_number_parameters 34
_refine_ls_number_reflns 302
_refine_ls_number_restraints 9
_refine_ls_restrained_S_all 1.220
_refine_ls_R_factor_all 0.0166
_refine_ls_R_factor_gt 0.0157
_refine_ls_shift/su_max 0.01
_refine_ls_shift/su_mean 0.000
_refine_ls_structure_factor_coef Fsqd
_refine_ls_weighting_details 'w=1/[\s^2^(Fo^2^)+(0.0209P)^2^+1.6966P] where P=(Fo^2^+2Fc^2^)/3'
_refine_ls_weighting_scheme calc
_refine_ls_wR_factor_ref 0.0407
_reflns_number_gt 295
_reflns_number_total 302
_reflns_threshold_expression >2sigma(I)
_cod_data_source_file ta0002.cif
_cod_data_source_block IV
_cod_depositor_comments
;
The following automatic conversions were performed:
'_symmetry_cell_setting' value 'Trigonal' changed to 'trigonal' according
to '/home/saulius/struct/CIF-dictionaries/cif_core.dic' dictionary named
'cif_core.dic' version 2.4.1 from
2010-06-29.

'_exptl_absorpt_correction_type' value 'Gaussian' changed to
'gaussian' according to
'/home/saulius/struct/CIF-dictionaries/cif_core.dic' dictionary named
'cif_core.dic' version 2.4.1 from 2010-06-29.

Automatic conversion script
Id: cif_fix_enum 1527 2010-12-29 10:47:43Z saulius 

The following automatic conversions were performed:

'_symmetry_cell_setting' value 'Trigonal' changed to 'trigonal'
according to /home/saulius/struct/CIF-dictionaries/cif_core.dic
dictionary named 'cif_core.dic' version 2.4.1 from
2010-06-29.

'_exptl_absorpt_correction_type' value 'Gaussian'
changed to 'gaussian' according to
/home/saulius/struct/CIF-dictionaries/cif_core.dic dictionary named
'cif_core.dic' version 2.4.1 from 2010-06-29.

Automatic conversion script
Id: cif_fix_values 1715 2011-07-08 13:25:40Z adriana 

The following automatic conversions were performed:

'_refine_ls_weighting_scheme' value 'calc
w=1/[\s^2^(Fo^2^)+(0.0209P)^2^+1.6966P] where P=(Fo^2^+2Fc^2^)/3' was
changed to 'calc'. New tag '_refine_ls_weighting_details' was
created. The value of the new tag was set to
'w=1/[\s^2^(Fo^2^)+(0.0209P)^2^+1.6966P] where P=(Fo^2^+2Fc^2^)/3'.

Automatic conversion script
Id: cif_fix_values 3143 2015-03-26 13:38:13Z robertas 
;
_cod_original_sg_symbol_H-M R-3m
_cod_original_formula_sum 'Cl4 H18 K1 N6 O8 Ru1'
_cod_database_code 2003154

loop_
_symmetry_equiv_pos_as_xyz
'x, y, z'
'-y, x-y, z'
'-x+y, -x, z'
'y, x, -z'
'x-y, -y, -z'
'-x, -x+y, -z'
'x+2/3, y+1/3, z+1/3'
'-y+2/3, x-y+1/3, z+1/3'
'-x+y+2/3, -x+1/3, z+1/3'
'y+2/3, x+1/3, -z+1/3'
'x-y+2/3, -y+1/3, -z+1/3'
'-x+2/3, -x+y+1/3, -z+1/3'
'x+1/3, y+2/3, z+2/3'
'-y+1/3, x-y+2/3, z+2/3'
'-x+y+1/3, -x+2/3, z+2/3'
'y+1/3, x+2/3, -z+2/3'
'x-y+1/3, -y+2/3, -z+2/3'
'-x+1/3, -x+y+2/3, -z+2/3'
'-x, -y, -z'
'y, -x+y, -z'
'x-y, x, -z'
'-y, -x, z'
'-x+y, y, z'
'x, x-y, z'
'-x+2/3, -y+1/3, -z+1/3'
'y+2/3, -x+y+1/3, -z+1/3'
'x-y+2/3, x+1/3, -z+1/3'
'-y+2/3, -x+1/3, z+1/3'
'-x+y+2/3, y+1/3, z+1/3'
'x+2/3, x-y+1/3, z+1/3'
'-x+1/3, -y+2/3, -z+2/3'
'y+1/3, -x+y+2/3, -z+2/3'
'x-y+1/3, x+2/3, -z+2/3'
'-y+1/3, -x+2/3, z+2/3'
'-x+y+1/3, y+2/3, z+2/3'
'x+1/3, x-y+2/3, z+2/3'

loop_
_atom_site_label
_atom_site_fract_x
_atom_site_fract_y
_atom_site_fract_z
_atom_site_U_iso_or_equiv
_atom_site_adp_type
_atom_site_calc_flag
_atom_site_refinement_flags
_atom_site_occupancy
_atom_site_disorder_assembly
_atom_site_disorder_group
_atom_site_type_symbol
Ru 0.0000 0.0000 0.0000 0.0134(2) Uani d SD 1 . . Ru
N 0.14143(18) -0.14143(18) -0.04345(7) 0.0275(5) Uani d SD 1 . . N
H(1) 0.2004(14) -0.2004(14) -0.0279(7) 0.079(8) Uiso d SD 1 . . H
H(2) 0.241(2) -0.053(3) -0.0619(4) 0.079(8) Uiso d D 1 . . H
Cl 0.0000 0.0000 0.18467(3) 0.0214(3) Uani d S 1 . . Cl
O(1) 0.0000 0.0000 0.13270(11) 0.0440(9) Uani d S 1 . . O
O(2) 0.11089(16) -0.11089(16) 0.20245(7) 0.0358(5) Uani d S 1 . . O
Cl(1) 0.0000 0.0000 0.37873(4) 0.0268(3) Uani d S 1 . . Cl
K 0.0000 0.0000 0.5000 0.0293(3) Uani d S 1 . . K

loop_
_atom_site_aniso_label
_atom_site_aniso_U_11
_atom_site_aniso_U_22
_atom_site_aniso_U_33
_atom_site_aniso_U_12
_atom_site_aniso_U_13
_atom_site_aniso_U_23
Ru 0.0146(2) 0.0146(2) 0.0110(3) 0.00728(11) 0.000 0.000
N 0.0334(9) 0.0334(9) 0.0230(10) 0.0221(10) 0.0028(4) -0.0028(4)
Cl 0.0241(4) 0.0241(4) 0.0160(5) 0.01207(19) 0.000 0.000
O(1) 0.0589(15) 0.0589(15) 0.0142(15) 0.0294(8) 0.000 0.000
O(2) 0.0407(9) 0.0407(9) 0.0371(10) 0.0286(10) -0.0018(4) 0.0018(4)
Cl(1) 0.0265(4) 0.0265(4) 0.0273(5) 0.01325(18) 0.000 0.000
K 0.0289(5) 0.0289(5) 0.0302(7) 0.0144(2) 0.000 0.000

loop_
_atom_type_symbol
_atom_type_description
_atom_type_scat_dispersion_real
_atom_type_scat_dispersion_imag
_atom_type_scat_source
N N 0.0061 0.0033 'International Tables Vol C Tables 4.2.6.8 and 6.1.1.4'
H H 0.0000 0.0000 'International Tables Vol C Tables 4.2.6.8 and 6.1.1.4'
O O 0.0106 0.0060 'International Tables Vol C Tables 4.2.6.8 and 6.1.1.4'
Cl Cl 0.1484 0.1585 'International Tables Vol C Tables 4.2.6.8 and 6.1.1.4'
Ru Ru -1.2594 0.8363 'International Tables Vol C Tables 4.2.6.8 and 6.1.1.4'
K K 0.2009 0.2494 'International Tables Vol C Tables 4.2.6.8 and 6.1.1.4'

loop_
_geom_angle_atom_site_label_1
_geom_angle_atom_site_label_2
_geom_angle_atom_site_label_3
_geom_angle_site_symmetry_1
_geom_angle_site_symmetry_3
_geom_angle
N Ru N 21 20 90.61(8)
N Ru N 21 19 90.61(8)
N Ru N 20 19 90.61(8)
N Ru N 21 3 180.0
N Ru N 20 3 89.39(8)
N Ru N 19 3 89.39(8)
N Ru N 21 . 89.39(8)
N Ru N 20 . 89.39(8)
N Ru N 19 . 180.0
N Ru N 3 . 90.61(8)
N Ru N 21 2 89.39(8)
N Ru N 20 2 180.0
N Ru N 19 2 89.39(8)
N Ru N 3 2 90.61(8)
N Ru N . 2 90.61(8)
Ru N H(1) . . 114.3(14)
Ru N H(2) . . 114.3(14)
H(1) N H(2) . . 104.3(16)
O(1) Cl O(2) . 2 109.95(8)
O(1) Cl O(2) . 3 109.95(8)
O(2) Cl O(2) 2 3 108.99(8)
O(1) Cl O(2) . . 109.95(8)
O(2) Cl O(2) 2 . 108.99(8)
O(2) Cl O(2) 3 . 108.99(8)
Cl O(2) K . 13_544 140.03(11)
O(2) K O(2) 32 31_545 108.92(4)
O(2) K O(2) 32 7_455 71.08(4)
O(2) K O(2) 31_545 7_455 180.0
O(2) K O(2) 32 9 71.08(4)
O(2) K O(2) 31_545 9 71.08(4)
O(2) K O(2) 7_455 9 108.92(4)
O(2) K O(2) 32 8_445 180.0
O(2) K O(2) 31_545 8_445 71.08(4)
O(2) K O(2) 7_455 8_445 108.92(4)
O(2) K O(2) 9 8_445 108.92(4)
O(2) K O(2) 32 33_445 108.92(4)
O(2) K O(2) 31_545 33_445 108.92(4)
O(2) K O(2) 7_455 33_445 71.08(4)
O(2) K O(2) 9 33_445 180.0
O(2) K O(2) 8_445 33_445 71.08(4)
O(2) K Cl(1) 32 19_556 110.02(4)
O(2) K Cl(1) 31_545 19_556 110.02(4)
O(2) K Cl(1) 7_455 19_556 69.98(4)
O(2) K Cl(1) 9 19_556 69.98(4)
O(2) K Cl(1) 8_445 19_556 69.98(4)
O(2) K Cl(1) 33_445 19_556 110.02(4)
O(2) K Cl(1) 32 . 69.98(4)
O(2) K Cl(1) 31_545 . 69.98(4)
O(2) K Cl(1) 7_455 . 110.02(4)
O(2) K Cl(1) 9 . 110.02(4)
O(2) K Cl(1) 8_445 . 110.02(4)
O(2) K Cl(1) 33_445 . 69.98(4)
Cl(1) K Cl(1) 19_556 . 180.0

loop_
_geom_bond_atom_site_label_1
_geom_bond_atom_site_label_2
_geom_bond_site_symmetry_2
_geom_bond_distance
Ru N 21 2.097(2)
Ru N 20 2.097(2)
Ru N 19 2.097(2)
Ru N 3 2.097(2)
Ru N . 2.097(2)
Ru N 2 2.097(2)
N H(1) . 0.837(17)
N H(2) . 0.837(17)
Cl O(1) . 1.433(3)
Cl O(2) 2 1.4359(19)
Cl O(2) 3 1.4359(19)
Cl O(2) . 1.4359(19)
O(2) K 13_544 2.8815(19)
Cl(1) K . 3.3435(12)
K O(2) 32 2.881(2)
K O(2) 31_545 2.8814(19)
K O(2) 7_455 2.8814(19)
K O(2) 9 2.881(2)
K O(2) 8_445 2.881(2)
K O(2) 33_445 2.881(2)
K Cl(1) 19_556 3.3435(12)
